data_1504634
loop_
_publ_author_name
'Lee, Gon-Ann'
'Chen, Ko Chou'

_publ_section_title
;
 The general synthesis and trapping of 3-substituted
 1-chlorocyclopropenes.
;
_journal_issue 9
_journal_name_full 'Organic letters'
_journal_page_first 1843
_journal_page_last 1845
_journal_paper_doi 10.1021/ol8004479
_journal_volume 10
_journal_year 2008
_chemical_formula_moiety 'C29 H21 Cl O S'
_chemical_formula_sum 'C29 H21 Cl O S'
_chemical_formula_weight 452.97
_chemical_name_systematic
;
 ?
;
_space_group_IT_number 14
_symmetry_cell_setting monoclinic
_symmetry_space_group_name_Hall '-P 2yn'
_symmetry_space_group_name_H-M 'P 1 21/n 1'
_atom_sites_solution_hydrogens geom
_atom_sites_solution_primary direct
_atom_sites_solution_secondary difmap
_audit_creation_method SHELXL-97
_cell_angle_alpha 90.00
_cell_angle_beta 105.0640(10)
_cell_angle_gamma 90.00
_cell_formula_units_Z 4
_cell_length_a 7.83840(10)
_cell_length_b 21.6104(4)
_cell_length_c 13.8940(3)
_cell_measurement_reflns_used 19887
_cell_measurement_temperature 200(2)
_cell_measurement_theta_max 25.35
_cell_measurement_theta_min 2.037
_cell_volume 2272.64(7)
_computing_cell_refinement 'HKL Scalepack (Otwinowski & Minor 1997)'
_computing_data_collection 'Collect (Nonius BV, 1997-2000)'
_computing_data_reduction 'HKL Denzo and Scalepack (Otwinowski & Minor 19'
_computing_molecular_graphics 'Ortep-3 for Windows (Farrugia, 1997)'
_computing_publication_material 'WinGX publication routines (Farrugia, 1999)'
_computing_structure_refinement 'SHELXL-97 (Sheldrick, 1997)'
_computing_structure_solution 'SHELXS-86 (Sheldrick, 1986)'
_diffrn_ambient_temperature 200(2)
_diffrn_detector_area_resol_mean 9
_diffrn_measured_fraction_theta_full 0.989
_diffrn_measured_fraction_theta_max 0.989
_diffrn_measurement_device_type KappaCCD
_diffrn_measurement_method 'CCD rotation images, thick slices'
_diffrn_radiation_monochromator graphite
_diffrn_radiation_source 'fine-focus sealed tube'
_diffrn_radiation_type MoK\a
_diffrn_radiation_wavelength 0.71073
_diffrn_reflns_av_R_equivalents 0.0500
_diffrn_reflns_av_sigmaI/netI 0.0340
_diffrn_reflns_limit_h_max 8
_diffrn_reflns_limit_h_min -9
_diffrn_reflns_limit_k_max 25
_diffrn_reflns_limit_k_min -25
_diffrn_reflns_limit_l_max 16
_diffrn_reflns_limit_l_min -16
_diffrn_reflns_number 15878
_diffrn_reflns_theta_full 25.40
_diffrn_reflns_theta_max 25.40
_diffrn_reflns_theta_min 2.42
_exptl_absorpt_coefficient_mu 0.280
_exptl_absorpt_correction_T_max 1.0192
_exptl_absorpt_correction_T_min 0.7557
_exptl_absorpt_correction_type multi-scan
_exptl_absorpt_process_details
;
 ?
;
_exptl_crystal_colour colorless
_exptl_crystal_density_diffrn 1.324
_exptl_crystal_density_method 'not measured'
_exptl_crystal_description prism
_exptl_crystal_F_000 944
_exptl_crystal_size_max 0.6
_exptl_crystal_size_mid 0.5
_exptl_crystal_size_min 0.4
_refine_diff_density_max 0.718
_refine_diff_density_min -0.371
_refine_diff_density_rms 0.087
_refine_ls_extinction_method none
_refine_ls_goodness_of_fit_ref 1.077
_refine_ls_hydrogen_treatment fixed
_refine_ls_matrix_type full
_refine_ls_number_parameters 289
_refine_ls_number_reflns 4140
_refine_ls_number_restraints 0
_refine_ls_restrained_S_all 1.077
_refine_ls_R_factor_all 0.0530
_refine_ls_R_factor_gt 0.0432
_refine_ls_shift/su_max 0.001
_refine_ls_shift/su_mean 0.000
_refine_ls_structure_factor_coef Fsqd
_refine_ls_weighting_details 'calc w=1/[\s^2^(Fo^2^)+(0.0529P)^2^+1.5271P] where P=(Fo^2^+2Fc^2^)/3'
_refine_ls_weighting_scheme calc
_refine_ls_wR_factor_gt 0.1121
_refine_ls_wR_factor_ref 0.1192
_reflns_number_gt 3564
_reflns_number_total 4140
_reflns_threshold_expression >2sigma(I)
_cod_data_source_file ol8004479-file004.cif
_cod_data_source_block 7030
_cod_original_sg_symbol_H-M 'P 21/n'
_cod_database_code 1504634

loop_
_symmetry_equiv_pos_as_xyz
'x, y, z'
'-x+1/2, y+1/2, -z+1/2'
'-x, -y, -z'
'x-1/2, -y-1/2, z-1/2'

loop_
_atom_site_label
_atom_site_type_symbol
_atom_site_fract_x
_atom_site_fract_y
_atom_site_fract_z
_atom_site_U_iso_or_equiv
_atom_site_adp_type
_atom_site_occupancy
_atom_site_symmetry_multiplicity
_atom_site_calc_flag
_atom_site_refinement_flags
Cl1 Cl 0.45924(8) 0.19376(2) 0.79594(4) 0.03733(17) Uani 1 1 d .
S1 S 0.18473(8) 0.17309(3) 0.94190(4) 0.03688(17) Uani 1 1 d .
O1 O 0.22167(17) 0.03231(6) 0.72353(10) 0.0232(3) Uani 1 1 d .
C1 C 0.3308(3) 0.12700(9) 0.78819(15) 0.0259(4) Uani 1 1 d .
C2 C 0.3028(3) 0.08713(9) 0.69249(15) 0.0248(4) Uani 1 1 d .
C3 C 0.1871(3) 0.11135(9) 0.59666(15) 0.0261(4) Uani 1 1 d .
C4 C 0.1299(4) 0.17199(11) 0.58577(19) 0.0417(6) Uani 1 1 d .
H4 H 0.1686 0.1997 0.6381 0.050 Uiso 1 1 calc R
C5 C 0.0151(4) 0.19198(11) 0.4974(2) 0.0513(7) Uani 1 1 d .
H5 H -0.0215 0.2331 0.4908 0.062 Uiso 1 1 calc R
C6 C -0.0443(3) 0.15171(12) 0.42012(18) 0.0436(6) Uani 1 1 d .
H6 H -0.1221 0.1652 0.3613 0.052 Uiso 1 1 calc R
C7 C 0.0119(3) 0.09078(11) 0.42986(17) 0.0385(5) Uani 1 1 d .
H7 H -0.0290 0.0631 0.3777 0.046 Uiso 1 1 calc R
C8 C 0.1288(3) 0.07102(10) 0.51702(16) 0.0320(5) Uani 1 1 d .
H8 H 0.1688 0.0303 0.5224 0.038 Uiso 1 1 calc R
C9 C 0.4852(3) 0.06173(9) 0.69636(15) 0.0265(4) Uani 1 1 d .
C10 C 0.6086(3) 0.07598(10) 0.64462(17) 0.0332(5) Uani 1 1 d .
H10 H 0.5847 0.1052 0.5937 0.040 Uiso 1 1 calc R
C11 C 0.7706(3) 0.04506(12) 0.67149(18) 0.0389(6) Uani 1 1 d .
H11 H 0.8554 0.0534 0.6373 0.047 Uiso 1 1 calc R
C12 C 0.8069(3) 0.00241(12) 0.74773(18) 0.0391(6) Uani 1 1 d .
H12 H 0.9160 -0.0174 0.7642 0.047 Uiso 1 1 calc R
C13 C 0.6827(3) -0.01172(10) 0.80092(17) 0.0328(5) Uani 1 1 d .
H13 H 0.7077 -0.0403 0.8528 0.039 Uiso 1 1 calc R
C14 C 0.5212(3) 0.01830(9) 0.77365(15) 0.0265(4) Uani 1 1 d .
C15 C 0.3587(3) 0.01811(9) 0.81468(15) 0.0252(4) Uani 1 1 d .
C16 C 0.3110(3) -0.03955(10) 0.86167(15) 0.0283(4) Uani 1 1 d .
C17 C 0.3437(4) -0.09731(10) 0.82676(19) 0.0410(6) Uani 1 1 d .
H17 H 0.3996 -0.1003 0.7755 0.049 Uiso 1 1 calc R
C18 C 0.2938(4) -0.15061(12) 0.8678(2) 0.0528(7) Uani 1 1 d .
H18 H 0.3169 -0.1891 0.8441 0.063 Uiso 1 1 calc R
C19 C 0.2100(4) -0.14687(13) 0.9435(2) 0.0513(7) Uani 1 1 d .
H19 H 0.1765 -0.1827 0.9708 0.062 Uiso 1 1 calc R
C20 C 0.1764(3) -0.08975(12) 0.97855(19) 0.0454(6) Uani 1 1 d .
H20 H 0.1198 -0.0871 1.0295 0.055 Uiso 1 1 calc R
C21 C 0.2266(3) -0.03627(11) 0.93821(17) 0.0351(5) Uani 1 1 d .
H21 H 0.2038 0.0021 0.9624 0.042 Uiso 1 1 calc R
C22 C 0.3668(3) 0.08020(9) 0.87098(15) 0.0272(4) Uani 1 1 d .
H22 H 0.4607 0.0876 0.9319 0.033 Uiso 1 1 calc R
C23 C 0.1980(3) 0.11848(9) 0.84936(16) 0.0284(5) Uani 1 1 d .
H23 H 0.0884 0.0969 0.8166 0.034 Uiso 1 1 calc R
C24 C 0.0321(3) 0.22854(11) 0.87354(18) 0.0380(5) Uani 1 1 d .
C25 C -0.0718(4) 0.21999(12) 0.7774(2) 0.0498(6) Uani 1 1 d .
H25 H -0.0640 0.1832 0.7441 0.060 Uiso 1 1 calc R
C26 C -0.1862(4) 0.26532(14) 0.7310(2) 0.0601(8) Uani 1 1 d .
H26 H -0.2527 0.2593 0.6657 0.072 Uiso 1 1 calc R
C27 C -0.2043(4) 0.31945(13) 0.7790(3) 0.0597(8) Uani 1 1 d .
H27 H -0.2850 0.3494 0.7478 0.072 Uiso 1 1 calc R
C28 C -0.1005(5) 0.32846(15) 0.8745(3) 0.0714(10) Uani 1 1 d .
H28 H -0.1090 0.3653 0.9075 0.086 Uiso 1 1 calc R
C29 C 0.0149(4) 0.28366(14) 0.9211(2) 0.0617(8) Uani 1 1 d .
H29 H 0.0829 0.2903 0.9859 0.074 Uiso 1 1 calc R

loop_
_atom_site_aniso_label
_atom_site_aniso_U_11
_atom_site_aniso_U_22
_atom_site_aniso_U_33
_atom_site_aniso_U_23
_atom_site_aniso_U_13
_atom_site_aniso_U_12
Cl1 0.0412(3) 0.0280(3) 0.0423(3) -0.0051(2) 0.0100(2) -0.0120(2)
S1 0.0430(3) 0.0358(3) 0.0337(3) -0.0096(2) 0.0132(2) -0.0014(2)
O1 0.0231(7) 0.0200(7) 0.0256(7) 0.0014(5) 0.0049(6) -0.0017(5)
C1 0.0256(10) 0.0236(10) 0.0289(11) -0.0033(8) 0.0075(8) -0.0038(8)
C2 0.0277(11) 0.0195(9) 0.0276(11) 0.0008(8) 0.0079(8) -0.0033(8)
C3 0.0264(10) 0.0254(10) 0.0278(10) 0.0015(8) 0.0092(8) -0.0007(8)
C4 0.0558(15) 0.0276(11) 0.0347(13) -0.0031(10) -0.0006(11) 0.0066(10)
C5 0.0704(19) 0.0299(12) 0.0449(15) 0.0049(11) -0.0009(13) 0.0149(12)
C6 0.0470(15) 0.0439(14) 0.0335(13) 0.0076(11) -0.0010(11) 0.0062(11)
C7 0.0442(14) 0.0378(12) 0.0302(12) -0.0023(10) 0.0039(10) -0.0030(10)
C8 0.0388(12) 0.0260(11) 0.0309(12) -0.0003(9) 0.0083(10) 0.0003(9)
C9 0.0255(10) 0.0250(10) 0.0294(11) -0.0045(8) 0.0081(9) -0.0028(8)
C10 0.0326(12) 0.0346(12) 0.0347(12) -0.0014(9) 0.0131(10) -0.0048(9)
C11 0.0281(12) 0.0490(14) 0.0438(14) -0.0087(11) 0.0166(10) -0.0049(10)
C12 0.0241(11) 0.0466(14) 0.0455(14) -0.0099(11) 0.0072(10) 0.0039(10)
C13 0.0294(11) 0.0341(12) 0.0329(12) -0.0032(9) 0.0041(9) 0.0030(9)
C14 0.0256(10) 0.0258(10) 0.0268(11) -0.0042(8) 0.0046(8) -0.0007(8)
C15 0.0246(10) 0.0258(10) 0.0233(10) 0.0012(8) 0.0029(8) -0.0005(8)
C16 0.0264(10) 0.0288(11) 0.0276(11) 0.0040(9) 0.0031(8) -0.0012(8)
C17 0.0539(15) 0.0298(12) 0.0413(13) 0.0023(10) 0.0159(11) -0.0004(11)
C18 0.072(2) 0.0290(13) 0.0582(17) 0.0044(12) 0.0178(15) -0.0033(12)
C19 0.0578(17) 0.0413(15) 0.0526(16) 0.0179(12) 0.0103(13) -0.0129(12)
C20 0.0443(14) 0.0523(16) 0.0410(14) 0.0107(12) 0.0134(11) -0.0097(12)
C21 0.0337(12) 0.0373(12) 0.0335(12) 0.0034(10) 0.0077(10) -0.0026(10)
C22 0.0267(10) 0.0292(11) 0.0255(11) -0.0018(8) 0.0063(8) -0.0028(8)
C23 0.0302(11) 0.0254(10) 0.0310(11) -0.0056(9) 0.0106(9) -0.0033(8)
C24 0.0398(13) 0.0348(12) 0.0448(14) -0.0068(10) 0.0205(11) -0.0051(10)
C25 0.0594(17) 0.0379(14) 0.0500(16) -0.0059(12) 0.0108(13) 0.0069(12)
C26 0.0652(19) 0.0562(18) 0.0555(18) 0.0006(14) 0.0099(14) 0.0044(15)
C27 0.0570(18) 0.0439(16) 0.085(2) 0.0073(15) 0.0299(17) 0.0125(13)
C28 0.090(3) 0.0509(18) 0.073(2) -0.0169(16) 0.0202(19) 0.0244(17)
C29 0.0650(19) 0.0560(17) 0.0601(18) -0.0200(15) 0.0091(15) 0.0161(15)

loop_
_atom_type_symbol
_atom_type_description
_atom_type_scat_dispersion_real
_atom_type_scat_dispersion_imag
_atom_type_scat_source
C C 0.0033 0.0016 'International Tables Vol C Tables 4.2.6.8 and 6.1.1.4'
H H 0.0000 0.0000 'International Tables Vol C Tables 4.2.6.8 and 6.1.1.4'
O O 0.0106 0.0060 'International Tables Vol C Tables 4.2.6.8 and 6.1.1.4'
Cl Cl 0.1484 0.1585 'International Tables Vol C Tables 4.2.6.8 and 6.1.1.4'
S S 0.1246 0.1234 'International Tables Vol C Tables 4.2.6.8 and 6.1.1.4'

loop_
_geom_angle_atom_site_label_1
_geom_angle_atom_site_label_2
_geom_angle_atom_site_label_3
_geom_angle
C23 S1 C24 102.68(11)
C2 O1 C15 98.48(14)
C22 C1 C23 60.57(13)
C22 C1 C2 103.83(16)
C23 C1 C2 116.61(17)
C22 C1 Cl1 121.23(15)
C23 C1 Cl1 122.30(15)
C2 C1 Cl1 117.56(14)
O1 C2 C3 109.65(16)
O1 C2 C9 100.03(15)
C3 C2 C9 120.32(17)
O1 C2 C1 99.96(14)
C3 C2 C1 119.10(17)
C9 C2 C1 104.35(16)
C4 C3 C8 118.6(2)
C4 C3 C2 122.26(19)
C8 C3 C2 119.14(18)
C3 C4 C5 120.6(2)
C3 C4 H4 119.7
C5 C4 H4 119.7
C6 C5 C4 120.4(2)
C6 C5 H5 119.8
C4 C5 H5 119.8
C5 C6 C7 119.6(2)
C5 C6 H6 120.2
C7 C6 H6 120.2
C8 C7 C6 120.1(2)
C8 C7 H7 120.0
C6 C7 H7 120.0
C7 C8 C3 120.6(2)
C7 C8 H8 119.7
C3 C8 H8 119.7
C10 C9 C14 121.3(2)
C10 C9 C2 132.9(2)
C14 C9 C2 105.66(17)
C9 C10 C11 117.7(2)
C9 C10 H10 121.1
C11 C10 H10 121.1
C12 C11 C10 121.2(2)
C12 C11 H11 119.4
C10 C11 H11 119.4
C11 C12 C13 121.2(2)
C11 C12 H12 119.4
C13 C12 H12 119.4
C14 C13 C12 117.7(2)
C14 C13 H13 121.1
C12 C13 H13 121.1
C13 C14 C9 120.82(19)
C13 C14 C15 133.59(19)
C9 C14 C15 105.50(17)
O1 C15 C16 109.93(16)
O1 C15 C14 99.92(15)
C16 C15 C14 119.51(17)
O1 C15 C22 100.37(15)
C16 C15 C22 118.90(17)
C14 C15 C22 104.98(16)
C17 C16 C21 118.7(2)
C17 C16 C15 120.40(19)
C21 C16 C15 120.81(19)
C18 C17 C16 120.4(2)
C18 C17 H17 119.8
C16 C17 H17 119.8
C19 C18 C17 120.4(3)
C19 C18 H18 119.8
C17 C18 H18 119.8
C20 C19 C18 119.6(2)
C20 C19 H19 120.2
C18 C19 H19 120.2
C19 C20 C21 120.3(2)
C19 C20 H20 119.9
C21 C20 H20 119.9
C20 C21 C16 120.5(2)
C20 C21 H21 119.7
C16 C21 H21 119.7
C1 C22 C23 60.18(13)
C1 C22 C15 102.83(16)
C23 C22 C15 116.90(17)
C1 C22 H22 120.1
C23 C22 H22 120.1
C15 C22 H22 120.1
C1 C23 C22 59.25(13)
C1 C23 S1 120.34(15)
C22 C23 S1 115.56(15)
C1 C23 H23 116.4
C22 C23 H23 116.4
S1 C23 H23 116.4
C25 C24 C29 118.0(3)
C25 C24 S1 124.71(18)
C29 C24 S1 117.3(2)
C26 C25 C24 120.5(3)
C26 C25 H25 119.8
C24 C25 H25 119.8
C25 C26 C27 121.2(3)
C25 C26 H26 119.4
C27 C26 H26 119.4
C26 C27 C28 118.6(3)
C26 C27 H27 120.7
C28 C27 H27 120.7
C29 C28 C27 120.6(3)
C29 C28 H28 119.7
C27 C28 H28 119.7
C28 C29 C24 121.1(3)
C28 C29 H29 119.4
C24 C29 H29 119.4

loop_
_geom_bond_atom_site_label_1
_geom_bond_atom_site_label_2
_geom_bond_distance
Cl1 C1 1.746(2)
S1 C23 1.768(2)
S1 C24 1.783(3)
O1 C2 1.462(2)
O1 C15 1.464(2)
C1 C22 1.502(3)
C1 C23 1.517(3)
C1 C2 1.551(3)
C2 C3 1.497(3)
C2 C9 1.519(3)
C3 C4 1.381(3)
C3 C8 1.389(3)
C4 C5 1.389(4)
C4 H4 0.9300
C5 C6 1.367(4)
C5 H5 0.9300
C6 C7 1.384(3)
C6 H6 0.9300
C7 C8 1.383(3)
C7 H7 0.9300
C8 H8 0.9300
C9 C10 1.382(3)
C9 C14 1.399(3)
C10 C11 1.397(3)
C10 H10 0.9300
C11 C12 1.377(4)
C11 H11 0.9300
C12 C13 1.401(3)
C12 H12 0.9300
C13 C14 1.384(3)
C13 H13 0.9300
C14 C15 1.525(3)
C15 C16 1.499(3)
C15 C22 1.546(3)
C16 C17 1.387(3)
C16 C21 1.392(3)
C17 C18 1.386(3)
C17 H17 0.9300
C18 C19 1.380(4)
C18 H18 0.9300
C19 C20 1.377(4)
C19 H19 0.9300
C20 C21 1.385(3)
C20 H20 0.9300
C21 H21 0.9300
C22 C23 1.523(3)
C22 H22 0.9800
C23 H23 0.9800
C24 C25 1.384(4)
C24 C29 1.386(4)
C25 C26 1.371(4)
C25 H25 0.9300
C26 C27 1.372(4)
C26 H26 0.9300
C27 C28 1.378(5)
C27 H27 0.9300
C28 C29 1.368(4)
C28 H28 0.9300
C29 H29 0.9300
